data_7711197
loop_
_publ_author_name
'Herrera, Susana'
'Rivero, Kennett I.'
'Guzm\'an, Alexis'
'Cede\~no, Jonathan'
'Miksovska, Jaroslava'
'Raptis, Raphael G.'

_publ_section_title
;
 Mononuclear, hexanuclear and polymeric indium(iii) pyrazolido complexes;
 structural characterization, dynamic solution studies and luminescent
 properties
;
_journal_name_full 'Dalton Transactions'
_journal_paper_doi 10.1039/D2DT01901A
_journal_year 2022
_chemical_formula_moiety 'C9 H9 Cl3 I3 In N6'
_chemical_formula_sum 'C9 H9 Cl3 I3 In N6'
_chemical_formula_weight 803.09
_chemical_name_common mer-[InCl3(4-I-pzH)3]
_chemical_name_systematic InCl3(N2C3IH3)3
_space_group_crystal_system monoclinic
_space_group_IT_number 15
_space_group_name_Hall '-C 2yc'
_space_group_name_H-M_alt 'C 1 2/c 1'
_atom_sites_solution_hydrogens geom
_audit_creation_date 2022-05-20
_audit_creation_method
;
Olex2 1.3
(compiled 2020.11.12 svn.r5f609507 for OlexSys, GUI svn.r6408)
;
_audit_update_record
;
2022-08-22 deposited with the CCDC.	2022-09-01 downloaded from the CCDC.
;
_cell_angle_alpha 90
_cell_angle_beta 103.3780(10)
_cell_angle_gamma 90
_cell_formula_units_Z 8
_cell_length_a 21.9388(8)
_cell_length_b 13.6898(5)
_cell_length_c 14.7364(6)
_cell_measurement_reflns_used 9916
_cell_measurement_temperature 273(2)
_cell_measurement_theta_max 27.81
_cell_measurement_theta_min 2.84
_cell_volume 4305.8(3)
_computing_cell_refinement 'SAINT V8.40A (Bruker, 2016)'
_computing_data_collection 'Bruker APEX2'
_computing_data_reduction 'SAINT V8.40A (Bruker, 2016)'
_computing_molecular_graphics 'Olex2 1.3 (Dolomanov et al., 2009)'
_computing_publication_material 'Olex2 1.3 (Dolomanov et al., 2009)'
_computing_structure_refinement 'SHELXL 2018/3 (Sheldrick, 2015)'
_computing_structure_solution 'XT (Sheldrick, 2015)'
_diffrn_ambient_temperature 273.15
_diffrn_measured_fraction_theta_full 0.999
_diffrn_measured_fraction_theta_max 0.997
_diffrn_measurement_device_type 'Bruker APEX-II CCD'
_diffrn_measurement_method '\w scans'
_diffrn_radiation_type MoK\a
_diffrn_radiation_wavelength 0.71073
_diffrn_reflns_av_R_equivalents 0.0450
_diffrn_reflns_av_unetI/netI 0.0346
_diffrn_reflns_Laue_measured_fraction_full 0.999
_diffrn_reflns_Laue_measured_fraction_max 0.997
_diffrn_reflns_limit_h_max 28
_diffrn_reflns_limit_h_min -28
_diffrn_reflns_limit_k_max 18
_diffrn_reflns_limit_k_min -18
_diffrn_reflns_limit_l_max 19
_diffrn_reflns_limit_l_min -19
_diffrn_reflns_number 37160
_diffrn_reflns_point_group_measured_fraction_full 0.999
_diffrn_reflns_point_group_measured_fraction_max 0.997
_diffrn_reflns_theta_full 25.242
_diffrn_reflns_theta_max 27.939
_diffrn_reflns_theta_min 2.842
_exptl_absorpt_coefficient_mu 5.775
_exptl_absorpt_correction_T_max 0.7456
_exptl_absorpt_correction_T_min 0.6726
_exptl_absorpt_correction_type multi-scan
_exptl_absorpt_process_details
'SADABS-2016/2 (Bruker,2016/2) was used for absorption correction. wR2(int) was 0.0699 before and 0.0552 after correction. The Ratio of minimum to maximum transmission is 0.9021. The \l/2 correction factor is Not present.'
_exptl_crystal_colour colourless
_exptl_crystal_colour_primary colourless
_exptl_crystal_density_diffrn 2.478
_exptl_crystal_description block
_exptl_crystal_F_000 2912
_exptl_crystal_size_max 0.08
_exptl_crystal_size_mid 0.07
_exptl_crystal_size_min 0.06
_refine_diff_density_max 1.575
_refine_diff_density_min -1.083
_refine_diff_density_rms 0.136
_refine_ls_extinction_coef 0.000127(11)
_refine_ls_extinction_expression Fc^*^=kFc[1+0.001xFc^2^\l^3^/sin(2\q)]^-1/4^
_refine_ls_extinction_method 'SHELXL-2018/3 (Sheldrick 2018)'
_refine_ls_goodness_of_fit_ref 1.034
_refine_ls_hydrogen_treatment constr
_refine_ls_matrix_type full
_refine_ls_number_parameters 200
_refine_ls_number_reflns 5153
_refine_ls_number_restraints 0
_refine_ls_restrained_S_all 1.034
_refine_ls_R_factor_all 0.0661
_refine_ls_R_factor_gt 0.0402
_refine_ls_shift/su_max 0.001
_refine_ls_shift/su_mean 0.000
_refine_ls_structure_factor_coef Fsqd
_refine_ls_weighting_details 'w=1/[\s^2^(Fo^2^)+(0.0158P)^2^+40.0642P] where P=(Fo^2^+2Fc^2^)/3'
_refine_ls_weighting_scheme calc
_refine_ls_wR_factor_gt 0.0648
_refine_ls_wR_factor_ref 0.0716
_reflns_Friedel_coverage 0.000
_reflns_number_gt 3761
_reflns_number_total 5153
_reflns_threshold_expression 'I > 2\s(I)'
_cod_data_source_file d2dt01901a2.cif
_cod_data_source_block sh033_0m
_cod_database_code 7711197
_shelx_shelxl_version_number 2018/3
_shelx_space_group_comment
;
The symmetry employed for this shelxl refinement is uniquely defined
by the following loop, which should always be used as a source of
symmetry information in preference to the above space-group names.
They are only intended as comments.
;
_shelx_estimated_absorpt_t_max 0.723
_shelx_estimated_absorpt_t_min 0.655
_olex2_refinement_description
;
1. Fixed Uiso
 At 1.2 times of:
  All C(H) groups, All N(H) groups
2.a Aromatic/amide H refined with riding coordinates:
 N5(H5), N3(H3), N1(H1), C1(H1A), C3(H3A), C4(H4), C6(H6), C9(H9), C7(H7)
;
_smtbx_masks_void_probe_radius 1.2
_smtbx_masks_void_truncation_radius 1.2
_olex2_submission_special_instructions 'No special instructions were received'

loop_
_space_group_symop_operation_xyz
'x, y, z'
'-x, y, -z+1/2'
'x+1/2, y+1/2, z'
'-x+1/2, y+1/2, -z+1/2'
'-x, -y, -z'
'x, -y, z-1/2'
'-x+1/2, -y+1/2, -z'
'x+1/2, -y+1/2, z-1/2'

loop_
_atom_site_label
_atom_site_type_symbol
_atom_site_fract_x
_atom_site_fract_y
_atom_site_fract_z
_atom_site_U_iso_or_equiv
_atom_site_adp_type
_atom_site_occupancy
_atom_site_site_symmetry_order
_atom_site_calc_flag
_atom_site_refinement_flags_posn
_atom_site_refinement_flags_adp
_atom_site_refinement_flags_occupancy
_atom_site_disorder_assembly
_atom_site_disorder_group
I1 I -0.02060(2) 0.58722(3) 0.61282(3) 0.05117(13) Uani 1 1 d . . . . .
I3 I 0.53502(2) 0.38802(4) 0.59292(4) 0.06947(17) Uani 1 1 d . . . . .
I2 I 0.38857(3) 0.83986(4) 0.57740(5) 0.07842(19) Uani 1 1 d . . . . .
In1 In 0.25495(2) 0.43467(3) 0.63386(3) 0.02884(10) Uani 1 1 d . . . . .
Cl1 Cl 0.19515(6) 0.40011(10) 0.47259(9) 0.0391(3) Uani 1 1 d . . . . .
Cl3 Cl 0.31467(6) 0.49121(11) 0.78672(9) 0.0423(3) Uani 1 1 d . . . . .
Cl2 Cl 0.22987(7) 0.27426(10) 0.68978(11) 0.0470(4) Uani 1 1 d . . . . .
N6 N 0.3418(2) 0.3833(3) 0.5898(3) 0.0387(11) Uani 1 1 d . . . . .
N4 N 0.2832(2) 0.5806(3) 0.5756(3) 0.0367(11) Uani 1 1 d . . . . .
N5 N 0.3416(2) 0.3413(4) 0.5080(3) 0.0450(12) Uani 1 1 d . . . . .
H5 H 0.308256 0.321634 0.469258 0.054 Uiso 1 1 calc R U . . .
N3 N 0.2793(2) 0.5942(4) 0.4843(3) 0.0454(12) Uani 1 1 d . . . . .
H3 H 0.259179 0.555962 0.441397 0.054 Uiso 1 1 calc R U . . .
N2 N 0.17103(19) 0.5099(3) 0.6666(3) 0.0335(10) Uani 1 1 d . . . . .
N1 N 0.1742(2) 0.5936(3) 0.7145(3) 0.0394(11) Uani 1 1 d . . . . .
H1 H 0.208585 0.619767 0.744562 0.047 Uiso 1 1 calc R U . . .
C2 C 0.0754(2) 0.5703(4) 0.6549(4) 0.0345(12) Uani 1 1 d . . . . .
C1 C 0.1103(2) 0.4955(4) 0.6301(4) 0.0373(13) Uani 1 1 d . . . . .
H1A H 0.093802 0.442495 0.593115 0.045 Uiso 1 1 calc R U . . .
C8 C 0.4392(2) 0.3732(4) 0.5689(4) 0.0401(14) Uani 1 1 d . . . . .
C3 C 0.1177(3) 0.6313(4) 0.7098(4) 0.0426(14) Uani 1 1 d . . . . .
H3A H 0.108647 0.688284 0.738443 0.051 Uiso 1 1 calc R U . . .
C4 C 0.3100(3) 0.6737(5) 0.4677(5) 0.0489(16) Uani 1 1 d . . . . .
H4 H 0.313400 0.696798 0.409682 0.059 Uiso 1 1 calc R U . . .
C6 C 0.3179(3) 0.6543(4) 0.6172(4) 0.0412(14) Uani 1 1 d . . . . .
H6 H 0.328967 0.664308 0.681361 0.049 Uiso 1 1 calc R U . . .
C9 C 0.3993(3) 0.3334(5) 0.4935(5) 0.0535(17) Uani 1 1 d . . . . .
H9 H 0.410040 0.305945 0.441630 0.064 Uiso 1 1 calc R U . . .
C5 C 0.3353(3) 0.7144(4) 0.5517(5) 0.0454(15) Uani 1 1 d . . . . .
C7 C 0.4017(3) 0.4023(5) 0.6273(4) 0.0460(15) Uani 1 1 d . . . . .
H7 H 0.416371 0.431344 0.685291 0.055 Uiso 1 1 calc R U . . .

loop_
_atom_site_aniso_label
_atom_site_aniso_U_11
_atom_site_aniso_U_22
_atom_site_aniso_U_33
_atom_site_aniso_U_23
_atom_site_aniso_U_13
_atom_site_aniso_U_12
I1 0.02674(19) 0.0772(3) 0.0476(2) -0.0116(2) 0.00444(16) 0.00687(19)
I3 0.0261(2) 0.0901(4) 0.0911(4) 0.0073(3) 0.0112(2) 0.0034(2)
I2 0.0750(4) 0.0474(3) 0.1161(5) 0.0074(3) 0.0287(3) -0.0212(3)
In1 0.02407(17) 0.03097(19) 0.0305(2) 0.00141(16) 0.00433(14) 0.00091(15)
Cl1 0.0364(7) 0.0428(8) 0.0348(7) -0.0050(6) 0.0012(6) -0.0013(6)
Cl3 0.0362(7) 0.0559(9) 0.0307(7) -0.0012(6) -0.0006(6) -0.0014(7)
Cl2 0.0560(9) 0.0324(8) 0.0527(9) 0.0100(7) 0.0127(7) 0.0016(7)
N6 0.027(2) 0.046(3) 0.042(3) -0.008(2) 0.005(2) 0.000(2)
N4 0.041(3) 0.035(3) 0.036(3) 0.000(2) 0.013(2) -0.005(2)
N5 0.031(2) 0.052(3) 0.050(3) -0.017(3) 0.004(2) -0.006(2)
N3 0.056(3) 0.047(3) 0.035(3) 0.001(2) 0.013(2) 0.000(2)
N2 0.031(2) 0.035(3) 0.034(3) -0.005(2) 0.0054(19) 0.002(2)
N1 0.027(2) 0.046(3) 0.044(3) -0.012(2) 0.005(2) -0.003(2)
C2 0.028(3) 0.042(3) 0.033(3) -0.002(3) 0.007(2) 0.003(2)
C1 0.027(3) 0.046(3) 0.037(3) -0.008(3) 0.003(2) -0.005(3)
C8 0.022(3) 0.045(3) 0.052(4) -0.005(3) 0.005(2) 0.002(2)
C3 0.037(3) 0.044(3) 0.049(4) -0.013(3) 0.014(3) 0.002(3)
C4 0.059(4) 0.045(4) 0.049(4) 0.013(3) 0.025(3) 0.001(3)
C6 0.043(3) 0.038(3) 0.044(4) -0.004(3) 0.011(3) -0.005(3)
C9 0.036(3) 0.066(4) 0.062(4) -0.021(4) 0.018(3) 0.001(3)
C5 0.041(3) 0.038(3) 0.062(4) 0.008(3) 0.023(3) -0.004(3)
C7 0.033(3) 0.062(4) 0.037(3) -0.016(3) -0.003(3) 0.002(3)

loop_
_atom_type_symbol
_atom_type_description
_atom_type_scat_dispersion_real
_atom_type_scat_dispersion_imag
_atom_type_scat_source
C C 0.0033 0.0016 'International Tables Vol C Tables 4.2.6.8 and 6.1.1.4'
H H 0.0000 0.0000 'International Tables Vol C Tables 4.2.6.8 and 6.1.1.4'
Cl Cl 0.1484 0.1585 'International Tables Vol C Tables 4.2.6.8 and 6.1.1.4'
I I -0.4742 1.8119 'International Tables Vol C Tables 4.2.6.8 and 6.1.1.4'
In In -0.7276 1.3100 'International Tables Vol C Tables 4.2.6.8 and 6.1.1.4'
N N 0.0061 0.0033 'International Tables Vol C Tables 4.2.6.8 and 6.1.1.4'

loop_
_geom_angle_atom_site_label_1
_geom_angle_atom_site_label_2
_geom_angle_atom_site_label_3
_geom_angle
_geom_angle_site_symmetry_1
_geom_angle_site_symmetry_3
_geom_angle_publ_flag
Cl3 In1 Cl1 172.47(5) . . ?
Cl2 In1 Cl1 92.35(5) . . ?
Cl2 In1 Cl3 95.03(5) . . ?
N6 In1 Cl1 87.67(12) . . ?
N6 In1 Cl3 93.18(12) . . ?
N6 In1 Cl2 95.01(13) . . ?
N6 In1 N4 81.14(17) . . ?
N4 In1 Cl1 86.38(12) . . ?
N4 In1 Cl3 86.36(12) . . ?
N4 In1 Cl2 175.98(12) . . ?
N2 In1 Cl1 90.85(11) . . ?
N2 In1 Cl3 87.06(11) . . ?
N2 In1 Cl2 94.55(12) . . ?
N2 In1 N6 170.38(17) . . ?
N2 In1 N4 89.28(16) . . ?
N5 N6 In1 124.5(3) . . ?
C7 N6 In1 129.6(4) . . ?
C7 N6 N5 104.9(4) . . ?
N3 N4 In1 122.1(3) . . ?
C6 N4 In1 131.2(4) . . ?
C6 N4 N3 104.9(5) . . ?
N6 N5 H5 124.0 . . ?
N6 N5 C9 112.0(5) . . ?
C9 N5 H5 124.0 . . ?
N4 N3 H3 123.8 . . ?
C4 N3 N4 112.3(5) . . ?
C4 N3 H3 123.8 . . ?
N1 N2 In1 123.9(3) . . ?
C1 N2 In1 129.5(4) . . ?
C1 N2 N1 105.3(4) . . ?
N2 N1 H1 124.1 . . ?
C3 N1 N2 111.8(4) . . ?
C3 N1 H1 124.1 . . ?
C1 C2 I1 126.5(4) . . ?
C3 C2 I1 127.9(4) . . ?
C3 C2 C1 105.6(5) . . ?
N2 C1 C2 110.5(5) . . ?
N2 C1 H1A 124.8 . . ?
C2 C1 H1A 124.8 . . ?
C9 C8 I3 128.2(4) . . ?
C9 C8 C7 105.1(5) . . ?
C7 C8 I3 126.7(4) . . ?
N1 C3 C2 106.8(5) . . ?
N1 C3 H3A 126.6 . . ?
C2 C3 H3A 126.6 . . ?
N3 C4 H4 126.7 . . ?
N3 C4 C5 106.6(5) . . ?
C5 C4 H4 126.7 . . ?
N4 C6 H6 124.8 . . ?
N4 C6 C5 110.5(5) . . ?
C5 C6 H6 124.8 . . ?
N5 C9 C8 107.0(5) . . ?
N5 C9 H9 126.5 . . ?
C8 C9 H9 126.5 . . ?
C4 C5 I2 127.3(5) . . ?
C4 C5 C6 105.7(5) . . ?
C6 C5 I2 127.0(5) . . ?
N6 C7 C8 111.1(5) . . ?
N6 C7 H7 124.5 . . ?
C8 C7 H7 124.5 . . ?

loop_
_geom_bond_atom_site_label_1
_geom_bond_atom_site_label_2
_geom_bond_distance
_geom_bond_site_symmetry_2
_geom_bond_publ_flag
I1 C2 2.067(5) . ?
I3 C8 2.059(5) . ?
I2 C5 2.062(6) . ?
In1 Cl1 2.4800(14) . ?
In1 Cl3 2.4544(14) . ?
In1 Cl2 2.4523(14) . ?
In1 N6 2.262(4) . ?
In1 N4 2.316(4) . ?
In1 N2 2.257(4) . ?
N6 N5 1.334(6) . ?
N6 C7 1.328(7) . ?
N4 N3 1.340(6) . ?
N4 C6 1.325(7) . ?
N5 H5 0.8600 . ?
N5 C9 1.336(7) . ?
N3 H3 0.8600 . ?
N3 C4 1.333(7) . ?
N2 N1 1.339(6) . ?
N2 C1 1.330(6) . ?
N1 H1 0.8600 . ?
N1 C3 1.330(7) . ?
C2 C1 1.377(7) . ?
C2 C3 1.365(8) . ?
C1 H1A 0.9300 . ?
C8 C9 1.360(8) . ?
C8 C7 1.380(8) . ?
C3 H3A 0.9300 . ?
C4 H4 0.9300 . ?
C4 C5 1.354(9) . ?
C6 H6 0.9300 . ?
C6 C5 1.388(8) . ?
C9 H9 0.9300 . ?
C7 H7 0.9300 . ?

loop_
_geom_torsion_atom_site_label_1
_geom_torsion_atom_site_label_2
_geom_torsion_atom_site_label_3
_geom_torsion_atom_site_label_4
_geom_torsion
_geom_torsion_site_symmetry_1
_geom_torsion_site_symmetry_2
_geom_torsion_site_symmetry_3
_geom_torsion_site_symmetry_4
_geom_torsion_publ_flag
I1 C2 C1 N2 177.3(4) . . . . ?
I1 C2 C3 N1 -176.9(4) . . . . ?
I3 C8 C9 N5 -179.0(4) . . . . ?
I3 C8 C7 N6 179.0(4) . . . . ?
In1 N6 N5 C9 169.3(4) . . . . ?
In1 N6 C7 C8 -167.9(4) . . . . ?
In1 N4 N3 C4 -166.4(4) . . . . ?
In1 N4 C6 C5 164.7(4) . . . . ?
In1 N2 N1 C3 168.8(4) . . . . ?
In1 N2 C1 C2 -167.1(4) . . . . ?
N6 N5 C9 C8 -0.7(8) . . . . ?
N4 N3 C4 C5 0.0(7) . . . . ?
N4 C6 C5 I2 179.5(4) . . . . ?
N4 C6 C5 C4 -0.4(7) . . . . ?
N5 N6 C7 C8 0.6(7) . . . . ?
N3 N4 C6 C5 0.3(6) . . . . ?
N3 C4 C5 I2 -179.6(4) . . . . ?
N3 C4 C5 C6 0.2(7) . . . . ?
N2 N1 C3 C2 -1.1(7) . . . . ?
N1 N2 C1 C2 0.2(6) . . . . ?
C1 N2 N1 C3 0.6(6) . . . . ?
C1 C2 C3 N1 1.1(7) . . . . ?
C3 C2 C1 N2 -0.8(7) . . . . ?
C6 N4 N3 C4 -0.2(6) . . . . ?
C9 C8 C7 N6 -1.0(8) . . . . ?
C7 N6 N5 C9 0.1(7) . . . . ?
C7 C8 C9 N5 1.0(7) . . . . ?

loop_
_smtbx_masks_void_nr
_smtbx_masks_void_average_x
_smtbx_masks_void_average_y
_smtbx_masks_void_average_z
_smtbx_masks_void_volume
_smtbx_masks_void_count_electrons
_smtbx_masks_void_content
1 0.000 -0.199 0.250 121.3 27.2 ?
2 0.000 0.199 0.750 121.3 26.3 ?
3 0.500 0.301 0.250 121.3 27.2 ?
4 0.500 0.699 0.750 121.3 26.3 ?
